data_7238554
loop_
_publ_author_name
'Bhaumik, Chanchal'
'Maity, Dinesh'
'Das, Shyamal'
'Baitalik, Sujoy'

_publ_section_title
;
 Synthesis, structural characterization, solvatochromism, and ion-binding
 studies of a ditopic receptor based on 2-(4-[2,2&#x2032;:
 6&#x2032;,2&#x2032;&#x2032;]terpyridin-4&#x2032;-yl-phenyl)-1H-phenanthro[9,10-d]
 imidazole (tpy-HImzphen) unit
;
_journal_issue 6
_journal_name_full 'RSC Advances'
_journal_page_first 2581
_journal_paper_doi 10.1039/c2ra00023g
_journal_volume 2
_journal_year 2012
_chemical_formula_sum 'C39 H29 N5 O'
_chemical_formula_weight 583.67
_space_group_IT_number 9
_space_group_name_Hall 'C -2yc'
_space_group_name_H-M_alt 'C 1 c 1'
_symmetry_cell_setting monoclinic
_symmetry_space_group_name_H-M 'C 1 c 1'
_atom_sites_solution_hydrogens geom
_atom_sites_solution_primary direct
_atom_sites_solution_secondary difmap
_audit_creation_method SHELXL-97
_cell_angle_alpha 90.00
_cell_angle_beta 92.879(6)
_cell_angle_gamma 90.00
_cell_formula_units_Z 4
_cell_length_a 9.7301(9)
_cell_length_b 54.938(5)
_cell_length_c 5.4824(5)
_cell_measurement_reflns_used 2915
_cell_measurement_temperature 104(2)
_cell_measurement_theta_max 20.50
_cell_measurement_theta_min 2.37
_cell_volume 2926.9(5)
_computing_cell_refinement 'Bruker SMART'
_computing_data_collection 'Bruker SMART'
_computing_data_reduction 'Bruker SAINT'
_computing_molecular_graphics 'Bruker SHELXTL'
_computing_publication_material 'Bruker SHELXTL'
_computing_structure_refinement 'SHELXL-97 (Sheldrick, 2008)'
_computing_structure_solution 'SHELXS-97 (Sheldrick, 2008)'
_diffrn_ambient_temperature 104(2)
_diffrn_measured_fraction_theta_full 0.984
_diffrn_measured_fraction_theta_max 0.984
_diffrn_measurement_device_type 'CCD area detector'
_diffrn_measurement_method 'phi and omega scans'
_diffrn_radiation_monochromator graphite
_diffrn_radiation_source 'fine-focus sealed tube'
_diffrn_radiation_type MoK\a
_diffrn_radiation_wavelength 0.71073
_diffrn_reflns_av_R_equivalents 0.0477
_diffrn_reflns_av_sigmaI/netI 0.0504
_diffrn_reflns_limit_h_max 11
_diffrn_reflns_limit_h_min -11
_diffrn_reflns_limit_k_max 62
_diffrn_reflns_limit_k_min -62
_diffrn_reflns_limit_l_max 6
_diffrn_reflns_limit_l_min -6
_diffrn_reflns_number 17542
_diffrn_reflns_theta_full 24.31
_diffrn_reflns_theta_max 24.31
_diffrn_reflns_theta_min 1.48
_exptl_absorpt_coefficient_mu 0.082
_exptl_absorpt_correction_T_max 0.9139
_exptl_absorpt_correction_T_min 0.8721
_exptl_absorpt_correction_type multi-scan
_exptl_absorpt_process_details 'SADABS (Sheldrick, 1997)'
_exptl_crystal_colour yellow
_exptl_crystal_density_diffrn 1.325
_exptl_crystal_density_method 'not measured'
_exptl_crystal_description prism
_exptl_crystal_F_000 1224
_exptl_crystal_size_max 0.46
_exptl_crystal_size_mid 0.38
_exptl_crystal_size_min 0.30
_refine_diff_density_max 0.122
_refine_diff_density_min -0.120
_refine_diff_density_rms 0.027
_refine_ls_abs_structure_details 'Flack H D (1983), Acta Cryst. A39, 876-881'
_refine_ls_abs_structure_Flack -2.4(19)
_refine_ls_extinction_method none
_refine_ls_goodness_of_fit_ref 0.897
_refine_ls_hydrogen_treatment constr
_refine_ls_matrix_type full
_refine_ls_number_parameters 408
_refine_ls_number_reflns 4600
_refine_ls_number_restraints 2
_refine_ls_restrained_S_all 0.897
_refine_ls_R_factor_all 0.0664
_refine_ls_R_factor_gt 0.0428
_refine_ls_shift/su_max 0.001
_refine_ls_shift/su_mean 0.000
_refine_ls_structure_factor_coef Fsqd
_refine_ls_weighting_details 'calc w=1/[\s^2^(Fo^2^)+(0.0687P)^2^+0.0000P] where P=(Fo^2^+2Fc^2^)/3'
_refine_ls_weighting_scheme calc
_refine_ls_wR_factor_gt 0.0992
_refine_ls_wR_factor_ref 0.1115
_reflns_number_gt 3425
_reflns_number_total 4600
_reflns_threshold_expression >2sigma(I)
_cod_data_source_file c2ra00023g.txt
_cod_data_source_block Receptor
_cod_depositor_comments
;
The following automatic conversions were performed:

data item '_symmetry_cell_setting' value 'Monoclinic' was changed to
'monoclinic' in accordance with the
/home/saulius/struct/COD-crude-data/automatic-downloads/DataCite-retrospective/RSC/depositions/lib/dictionaries/cif_core.dic
dictionary named 'cif_core.dic' version 2.4.2 last updated on
2011-04-26.

Automatic conversion script
Id: cif_fix_values 6909 2019-04-08 15:41:33Z antanas 
;
_cod_original_cell_volume 2927.0(5)
_cod_original_sg_symbol_H-M 'Cc '
_cod_database_code 7238554

loop_
_symmetry_equiv_pos_as_xyz
'x, y, z'
'x, -y, z+1/2'
'x+1/2, y+1/2, z'
'x+1/2, -y+1/2, z+1/2'

loop_
_atom_site_label
_atom_site_type_symbol
_atom_site_fract_x
_atom_site_fract_y
_atom_site_fract_z
_atom_site_U_iso_or_equiv
_atom_site_adp_type
_atom_site_occupancy
_atom_site_symmetry_multiplicity
_atom_site_calc_flag
_atom_site_refinement_flags
O1 O 0.3212(2) 0.09668(5) 0.6829(5) 0.0804(7) Uani 1 1 d .
N1 N 0.8069(2) 0.08344(4) 0.4387(5) 0.0480(6) Uani 1 1 d .
N2 N 1.0254(2) 0.08317(4) 0.5836(4) 0.0485(6) Uani 1 1 d .
H2N H 1.1135 0.0868 0.5995 0.058 Uiso 1 1 calc R
N5 N 0.7625(3) 0.21842(5) -0.5052(5) 0.0744(8) Uani 1 1 d .
N3 N 1.4283(3) 0.17034(6) -0.6450(6) 0.0801(8) Uani 1 1 d .
C28 C 0.5274(4) 0.02351(6) 0.9506(7) 0.0642(9) Uani 1 1 d .
H28 H 0.4604 0.0139 1.0268 0.077 Uiso 1 1 calc R
C27 C 0.4889(3) 0.03693(5) 0.7443(6) 0.0611(9) Uani 1 1 d .
H27 H 0.3970 0.0363 0.6778 0.073 Uiso 1 1 calc R
C26 C 0.5843(3) 0.05112(5) 0.6374(6) 0.0541(8) Uani 1 1 d .
H26 H 0.5581 0.0604 0.4964 0.065 Uiso 1 1 calc R
C25 C 0.7205(3) 0.05212(5) 0.7340(5) 0.0477(7) Uani 1 1 d .
C24 C 0.8230(3) 0.06741(5) 0.6323(5) 0.0441(7) Uani 1 1 d .
C22 C 0.9318(3) 0.09241(5) 0.4145(5) 0.0444(7) Uani 1 1 d .
C19 C 0.9660(3) 0.11030(5) 0.2317(5) 0.0455(7) Uani 1 1 d .
C18 C 1.0986(3) 0.11820(5) 0.2000(5) 0.0512(8) Uani 1 1 d .
H18 H 1.1721 0.1118 0.3007 0.061 Uiso 1 1 calc R
C17 C 1.1261(3) 0.13536(5) 0.0237(5) 0.0497(7) Uani 1 1 d .
H17 H 1.2185 0.1403 0.0058 0.060 Uiso 1 1 calc R
C16 C 1.0237(3) 0.14539(5) -0.1261(6) 0.0478(7) Uani 1 1 d .
C8 C 1.0508(3) 0.16405(5) -0.3123(5) 0.0485(7) Uani 1 1 d .
C9 C 1.1757(3) 0.16572(5) -0.4225(5) 0.0526(8) Uani 1 1 d .
H9 H 1.2488 0.1550 -0.3748 0.063 Uiso 1 1 calc R
C10 C 1.1943(3) 0.18304(5) -0.6022(6) 0.0515(8) Uani 1 1 d .
C11 C 1.3244(3) 0.18443(6) -0.7300(6) 0.0562(8) Uani 1 1 d .
C12 C 1.3354(4) 0.19903(6) -0.9321(6) 0.0729(10) Uani 1 1 d .
H12 H 1.2599 0.2088 -0.9887 0.088 Uiso 1 1 calc R
C13 C 1.4553(5) 0.19935(8) -1.0507(8) 0.0905(13) Uani 1 1 d .
H13 H 1.4642 0.2093 -1.1908 0.109 Uiso 1 1 calc R
C14 C 1.5628(5) 0.18511(8) -0.9648(8) 0.0902(13) Uani 1 1 d .
H14 H 1.6477 0.1850 -1.0429 0.108 Uiso 1 1 calc R
C33 C 1.0856(4) 0.02396(6) 1.3254(6) 0.0667(9) Uani 1 1 d .
H33 H 1.1130 0.0143 1.4631 0.080 Uiso 1 1 calc R
C34 C 1.1822(4) 0.03773(6) 1.2096(6) 0.0697(9) Uani 1 1 d .
H34 H 1.2760 0.0374 1.2666 0.084 Uiso 1 1 calc R
C35 C 1.1421(3) 0.05184(6) 1.0127(6) 0.0591(8) Uani 1 1 d .
H35 H 1.2085 0.0613 0.9343 0.071 Uiso 1 1 calc R
C36 C 1.0048(3) 0.05242(5) 0.9261(5) 0.0485(7) Uani 1 1 d .
C23 C 0.9564(3) 0.06707(5) 0.7239(5) 0.0453(7) Uani 1 1 d .
C29 C 0.6593(3) 0.02377(5) 1.0462(6) 0.0590(9) Uani 1 1 d .
H29 H 0.6829 0.0142 1.1862 0.071 Uiso 1 1 calc R
C30 C 0.7615(3) 0.03800(5) 0.9418(5) 0.0494(8) Uani 1 1 d .
C31 C 0.9046(3) 0.03803(5) 1.0387(6) 0.0497(7) Uani 1 1 d .
C32 C 0.9512(4) 0.02423(5) 1.2421(6) 0.0613(8) Uani 1 1 d .
H32 H 0.8866 0.0147 1.3249 0.074 Uiso 1 1 calc R
C20 C 0.8629(3) 0.11980(6) 0.0766(6) 0.0663(10) Uani 1 1 d .
H20 H 0.7708 0.1145 0.0920 0.080 Uiso 1 1 calc R
C21 C 0.8907(3) 0.13680(6) -0.1002(6) 0.0666(9) Uani 1 1 d .
H21 H 0.8178 0.1427 -0.2056 0.080 Uiso 1 1 calc R
C7 C 0.9501(3) 0.18081(5) -0.3865(5) 0.0524(8) Uani 1 1 d .
H7 H 0.8637 0.1808 -0.3130 0.063 Uiso 1 1 calc R
C6 C 0.9759(3) 0.19762(5) -0.5687(5) 0.0503(7) Uani 1 1 d .
C5 C 0.8682(3) 0.21553(5) -0.6498(6) 0.0520(7) Uani 1 1 d .
C1 C 0.6661(4) 0.23459(7) -0.5771(8) 0.0864(12) Uani 1 1 d .
H1 H 0.5904 0.2367 -0.4764 0.104 Uiso 1 1 calc R
C2 C 0.6686(4) 0.24819(6) -0.7838(7) 0.0780(11) Uani 1 1 d .
H2 H 0.5976 0.2596 -0.8238 0.094 Uiso 1 1 calc R
C3 C 0.7751(4) 0.24508(6) -0.9318(7) 0.0761(11) Uani 1 1 d .
H3 H 0.7796 0.2542 -1.0787 0.091 Uiso 1 1 calc R
C4 C 0.8768(3) 0.22847(6) -0.8647(6) 0.0642(9) Uani 1 1 d .
H4 H 0.9521 0.2260 -0.9656 0.077 Uiso 1 1 calc R
N4 N 1.0953(3) 0.19896(4) -0.6760(5) 0.0529(6) Uani 1 1 d .
C15 C 1.5442(4) 0.17116(8) -0.7648(9) 0.0914(12) Uani 1 1 d .
H15 H 1.6189 0.1613 -0.7060 0.110 Uiso 1 1 calc R
C37 C 0.5275(4) 0.11928(7) 0.6951(7) 0.0854(11) Uani 1 1 d .
H37A H 0.6022 0.1096 0.6310 0.128 Uiso 1 1 calc R
H37C H 0.5650 0.1303 0.8227 0.128 Uiso 1 1 calc R
H37B H 0.4829 0.1289 0.5627 0.128 Uiso 1 1 calc R
C38 C 0.4250(3) 0.10279(6) 0.7997(7) 0.0649(9) Uani 1 1 d .
C39 C 0.4588(4) 0.09421(8) 1.0565(7) 0.0909(12) Uani 1 1 d .
H39C H 0.3903 0.0822 1.1027 0.136 Uiso 1 1 calc R
H39B H 0.4577 0.1081 1.1685 0.136 Uiso 1 1 calc R
H39A H 0.5503 0.0867 1.0654 0.136 Uiso 1 1 calc R

loop_
_atom_site_aniso_label
_atom_site_aniso_U_11
_atom_site_aniso_U_22
_atom_site_aniso_U_33
_atom_site_aniso_U_23
_atom_site_aniso_U_13
_atom_site_aniso_U_12
O1 0.0569(14) 0.1000(18) 0.0827(17) 0.0028(15) -0.0122(13) -0.0008(13)
N1 0.0479(14) 0.0462(13) 0.0503(14) 0.0049(13) 0.0067(11) 0.0013(11)
N2 0.0451(14) 0.0522(14) 0.0485(15) 0.0041(12) 0.0066(12) -0.0019(11)
N5 0.087(2) 0.0659(18) 0.071(2) 0.0185(16) 0.0135(17) 0.0215(16)
N3 0.0615(18) 0.086(2) 0.095(2) 0.0126(19) 0.0283(18) 0.0003(16)
C28 0.064(2) 0.0555(18) 0.076(2) 0.0046(19) 0.0280(19) -0.0032(16)
C27 0.056(2) 0.0549(18) 0.073(2) 0.0004(19) 0.0096(18) -0.0041(15)
C26 0.057(2) 0.0493(17) 0.056(2) 0.0027(15) 0.0082(16) -0.0021(14)
C25 0.0546(18) 0.0376(14) 0.0517(19) -0.0015(14) 0.0120(15) 0.0035(13)
C24 0.0498(18) 0.0436(16) 0.0396(17) 0.0010(14) 0.0079(14) 0.0031(13)
C22 0.0479(17) 0.0412(15) 0.0442(18) 0.0011(14) 0.0043(14) 0.0008(13)
C19 0.0474(17) 0.0434(15) 0.0461(18) 0.0016(14) 0.0057(14) -0.0023(13)
C18 0.0496(18) 0.0501(16) 0.054(2) 0.0074(16) 0.0028(15) 0.0016(13)
C17 0.0458(16) 0.0479(16) 0.0560(19) 0.0025(15) 0.0067(15) -0.0052(14)
C16 0.0525(18) 0.0398(14) 0.0521(18) 0.0023(14) 0.0123(15) -0.0043(13)
C8 0.0539(18) 0.0427(16) 0.0491(19) 0.0029(14) 0.0060(15) -0.0034(13)
C9 0.0543(18) 0.0474(17) 0.056(2) 0.0066(16) 0.0065(15) -0.0008(14)
C10 0.0587(19) 0.0441(16) 0.0522(19) -0.0029(16) 0.0087(15) -0.0062(15)
C11 0.060(2) 0.0529(19) 0.057(2) -0.0031(16) 0.0128(17) -0.0112(15)
C12 0.081(3) 0.068(2) 0.071(3) 0.0055(19) 0.025(2) -0.0085(18)
C13 0.100(3) 0.094(3) 0.080(3) 0.008(2) 0.037(3) -0.020(3)
C14 0.084(3) 0.098(3) 0.092(3) -0.015(3) 0.044(3) -0.027(3)
C33 0.085(3) 0.066(2) 0.049(2) 0.0080(17) 0.0046(19) 0.0145(19)
C34 0.068(2) 0.080(2) 0.061(2) 0.007(2) -0.0024(19) 0.0144(18)
C35 0.061(2) 0.0617(19) 0.054(2) 0.0069(17) 0.0021(16) 0.0051(16)
C36 0.0548(19) 0.0479(16) 0.0434(18) 0.0004(15) 0.0100(15) 0.0059(14)
C23 0.0531(17) 0.0414(15) 0.0422(17) 0.0011(14) 0.0088(14) 0.0042(13)
C29 0.072(2) 0.0458(17) 0.061(2) 0.0031(16) 0.0207(19) 0.0019(15)
C30 0.059(2) 0.0418(16) 0.0488(19) 0.0001(15) 0.0158(16) 0.0038(13)
C31 0.066(2) 0.0410(16) 0.0432(18) -0.0001(15) 0.0109(15) 0.0088(14)
C32 0.076(2) 0.0534(18) 0.056(2) 0.0047(17) 0.0114(18) 0.0078(17)
C20 0.0466(19) 0.071(2) 0.082(3) 0.029(2) 0.0038(17) -0.0046(15)
C21 0.051(2) 0.074(2) 0.075(2) 0.028(2) 0.0003(17) -0.0007(16)
C7 0.0566(18) 0.0460(16) 0.055(2) 0.0053(15) 0.0093(15) 0.0003(13)
C6 0.0561(19) 0.0426(16) 0.0524(19) 0.0020(15) 0.0056(16) -0.0046(13)
C5 0.0633(19) 0.0411(16) 0.0520(19) 0.0044(15) 0.0070(16) -0.0030(14)
C1 0.091(3) 0.085(3) 0.085(3) 0.021(2) 0.022(2) 0.033(2)
C2 0.091(3) 0.059(2) 0.083(3) 0.013(2) -0.003(2) 0.0165(19)
C3 0.094(3) 0.062(2) 0.071(3) 0.0239(19) -0.005(2) -0.002(2)
C4 0.069(2) 0.0593(19) 0.065(2) 0.0127(18) 0.0085(18) -0.0056(17)
N4 0.0630(17) 0.0437(14) 0.0526(16) -0.0022(12) 0.0103(13) -0.0066(12)
C15 0.069(2) 0.097(3) 0.111(3) 0.003(3) 0.027(2) 0.000(2)
C37 0.075(2) 0.089(3) 0.091(3) 0.011(2) -0.005(2) -0.010(2)
C38 0.057(2) 0.065(2) 0.072(3) -0.0085(18) 0.0016(19) 0.0081(16)
C39 0.087(3) 0.107(3) 0.078(3) 0.000(2) -0.004(2) -0.008(2)

loop_
_atom_type_symbol
_atom_type_description
_atom_type_scat_dispersion_real
_atom_type_scat_dispersion_imag
_atom_type_scat_source
C C 0.0033 0.0016 'International Tables Vol C Tables 4.2.6.8 and 6.1.1.4'
H H 0.0000 0.0000 'International Tables Vol C Tables 4.2.6.8 and 6.1.1.4'
N N 0.0061 0.0033 'International Tables Vol C Tables 4.2.6.8 and 6.1.1.4'
O O 0.0106 0.0060 'International Tables Vol C Tables 4.2.6.8 and 6.1.1.4'

loop_
_geom_angle_atom_site_label_1
_geom_angle_atom_site_label_2
_geom_angle_atom_site_label_3
_geom_angle
C22 N1 C24 104.2(2)
C22 N2 C23 107.0(2)
C22 N2 H2N 126.5
C23 N2 H2N 126.5
C1 N5 C5 116.9(3)
C15 N3 C11 116.9(3)
C29 C28 C27 121.3(3)
C29 C28 H28 119.4
C27 C28 H28 119.4
C26 C27 C28 119.5(3)
C26 C27 H27 120.3
C28 C27 H27 120.3
C27 C26 C25 120.6(3)
C27 C26 H26 119.7
C25 C26 H26 119.7
C26 C25 C30 120.2(3)
C26 C25 C24 122.5(3)
C30 C25 C24 117.3(3)
C23 C24 N1 111.1(2)
C23 C24 C25 120.9(3)
N1 C24 C25 128.0(3)
N1 C22 N2 112.2(2)
N1 C22 C19 124.3(2)
N2 C22 C19 123.5(2)
C18 C19 C20 117.2(3)
C18 C19 C22 123.2(3)
C20 C19 C22 119.6(2)
C19 C18 C17 121.1(3)
C19 C18 H18 119.5
C17 C18 H18 119.5
C16 C17 C18 122.0(3)
C16 C17 H17 119.0
C18 C17 H17 119.0
C17 C16 C21 116.9(3)
C17 C16 C8 122.8(3)
C21 C16 C8 120.3(3)
C9 C8 C7 116.7(3)
C9 C8 C16 122.4(3)
C7 C8 C16 120.9(3)
C8 C9 C10 120.1(3)
C8 C9 H9 119.9
C10 C9 H9 119.9
N4 C10 C9 122.8(3)
N4 C10 C11 116.1(3)
C9 C10 C11 121.1(3)
N3 C11 C12 122.0(3)
N3 C11 C10 117.1(3)
C12 C11 C10 121.0(3)
C13 C12 C11 119.6(4)
C13 C12 H12 120.2
C11 C12 H12 120.2
C12 C13 C14 119.0(4)
C12 C13 H13 120.5
C14 C13 H13 120.5
C15 C14 C13 118.0(4)
C15 C14 H14 121.0
C13 C14 H14 121.0
C32 C33 C34 120.1(3)
C32 C33 H33 119.9
C34 C33 H33 119.9
C35 C34 C33 119.8(3)
C35 C34 H34 120.1
C33 C34 H34 120.1
C34 C35 C36 120.7(3)
C34 C35 H35 119.6
C36 C35 H35 119.6
C35 C36 C31 120.4(3)
C35 C36 C23 123.3(3)
C31 C36 C23 116.3(3)
C24 C23 N2 105.5(2)
C24 C23 C36 124.2(3)
N2 C23 C36 130.3(3)
C28 C29 C30 121.3(3)
C28 C29 H29 119.3
C30 C29 H29 119.3
C29 C30 C25 117.0(3)
C29 C30 C31 122.0(3)
C25 C30 C31 120.9(2)
C32 C31 C36 116.3(3)
C32 C31 C30 123.4(3)
C36 C31 C30 120.3(3)
C33 C32 C31 122.5(3)
C33 C32 H32 118.7
C31 C32 H32 118.7
C21 C20 C19 121.6(3)
C21 C20 H20 119.2
C19 C20 H20 119.2
C20 C21 C16 121.1(3)
C20 C21 H21 119.5
C16 C21 H21 119.5
C8 C7 C6 119.9(3)
C8 C7 H7 120.0
C6 C7 H7 120.0
N4 C6 C7 123.2(3)
N4 C6 C5 116.6(3)
C7 C6 C5 120.2(3)
N5 C5 C4 121.7(3)
N5 C5 C6 116.8(3)
C4 C5 C6 121.5(3)
N5 C1 C2 124.8(4)
N5 C1 H1 117.6
C2 C1 H1 117.6
C1 C2 C3 118.3(4)
C1 C2 H2 120.8
C3 C2 H2 120.8
C2 C3 C4 118.8(3)
C2 C3 H3 120.6
C4 C3 H3 120.6
C5 C4 C3 119.6(3)
C5 C4 H4 120.2
C3 C4 H4 120.2
C6 N4 C10 117.2(2)
N3 C15 C14 124.5(4)
N3 C15 H15 117.7
C14 C15 H15 117.7
C38 C37 H37A 109.5
C38 C37 H37C 109.5
H37A C37 H37C 109.5
C38 C37 H37B 109.5
H37A C37 H37B 109.5
H37C C37 H37B 109.5
O1 C38 C37 121.5(3)
O1 C38 C39 122.9(3)
C37 C38 C39 115.7(3)
C38 C39 H39C 109.5
C38 C39 H39B 109.5
H39C C39 H39B 109.5
C38 C39 H39A 109.5
H39C C39 H39A 109.5
H39B C39 H39A 109.5

loop_
_geom_bond_atom_site_label_1
_geom_bond_atom_site_label_2
_geom_bond_distance
O1 C38 1.216(4)
N1 C22 1.325(4)
N1 C24 1.382(3)
N2 C22 1.365(3)
N2 C23 1.370(4)
N2 H2N 0.8800
N5 C1 1.337(4)
N5 C5 1.340(4)
N3 C15 1.334(5)
N3 C11 1.339(4)
C28 C29 1.362(5)
C28 C27 1.385(4)
C28 H28 0.9500
C27 C26 1.366(4)
C27 H27 0.9500
C26 C25 1.403(4)
C26 H26 0.9500
C25 C30 1.419(4)
C25 C24 1.438(4)
C24 C23 1.368(4)
C22 C19 1.454(4)
C19 C18 1.380(4)
C19 C20 1.384(4)
C18 C17 1.386(4)
C18 H18 0.9500
C17 C16 1.374(4)
C17 H17 0.9500
C16 C21 1.391(4)
C16 C8 1.480(4)
C8 C9 1.388(4)
C8 C7 1.390(4)
C9 C10 1.388(4)
C9 H9 0.9500
C10 N4 1.348(4)
C10 C11 1.479(4)
C11 C12 1.376(4)
C12 C13 1.364(5)
C12 H12 0.9500
C13 C14 1.370(6)
C13 H13 0.9500
C14 C15 1.358(6)
C14 H14 0.9500
C33 C32 1.363(4)
C33 C34 1.385(5)
C33 H33 0.9500
C34 C35 1.370(4)
C34 H34 0.9500
C35 C36 1.395(4)
C35 H35 0.9500
C36 C31 1.421(4)
C36 C23 1.430(4)
C29 C30 1.408(4)
C29 H29 0.9500
C30 C31 1.465(4)
C31 C32 1.405(4)
C32 H32 0.9500
C20 C21 1.382(4)
C20 H20 0.9500
C21 H21 0.9500
C7 C6 1.392(4)
C7 H7 0.9500
C6 N4 1.330(4)
C6 C5 1.489(4)
C5 C4 1.382(4)
C1 C2 1.358(5)
C1 H1 0.9500
C2 C3 1.359(5)
C2 H2 0.9500
C3 C4 1.383(5)
C3 H3 0.9500
C4 H4 0.9500
C15 H15 0.9500
C37 C38 1.484(5)
C37 H37A 0.9800
C37 H37C 0.9800
C37 H37B 0.9800
C38 C39 1.505(5)
C39 H39C 0.9800
C39 H39B 0.9800
C39 H39A 0.9800
